data_7151943
loop_
_publ_author_name
'Parsons, Thomas B.'
'Ghellamallah, C\'edric'
'Male, Louise'
'Spencer, Neil'
'Grainger, Richard S.'

_publ_section_title
;
 Regioselective dibromination of methyl indole-3-carboxylate and
 application in the synthesis of 5,6-dibromoindoles.
;
_journal_issue 14
_journal_name_full 'Organic &amp; biomolecular chemistry'
_journal_page_first 5021
_journal_page_last 5023
_journal_paper_doi 10.1039/c1ob05522d
_journal_volume 9
_journal_year 2011
_chemical_formula_moiety 'C15 H15 Br2 N O4'
_chemical_formula_sum 'C15 H15 Br2 N O4'
_chemical_formula_weight 433.10
_chemical_name_common '1-tert-Butyl-3-methyl 5,6-dibromo-1H-indole-1,3-dicarboxylate'
_chemical_name_systematic
;
1-tert-Butyl-3-methyl 5,6-dibromo-1H-indole-1,3-dicarboxylate
;
_space_group_IT_number 2
_symmetry_cell_setting triclinic
_symmetry_space_group_name_Hall '-P 1'
_symmetry_space_group_name_H-M 'P -1'
_atom_sites_solution_hydrogens geom
_atom_sites_solution_primary direct
_atom_sites_solution_secondary difmap
_audit_creation_method SHELXL-97
_cell_angle_alpha 96.062(2)
_cell_angle_beta 94.194(2)
_cell_angle_gamma 106.037(2)
_cell_formula_units_Z 2
_cell_length_a 7.0596(3)
_cell_length_b 10.6930(4)
_cell_length_c 11.4729(4)
_cell_measurement_reflns_used 15929
_cell_measurement_temperature 120(2)
_cell_measurement_theta_max 27.48
_cell_measurement_theta_min 2.91
_cell_volume 822.95(6)
_computing_cell_refinement 'DENZO (Otwinowski & Minor, 1997) & COLLECT (Hooft, R.W.W., 1998)'
_computing_data_collection 'COLLECT (Hooft, R.W.W., 1998)'
_computing_data_reduction 'DENZO (Otwinowski & Minor, 1997) & COLLECT (Hooft, R.W.W., 1998)'
_computing_molecular_graphics
;
OLEX2 (Dolomanov, O.V., Bourhis, L.J., Gildea, R.J., Howard, J.A.K,
& Puschmann, H., 2009)
;
_computing_publication_material 'WinGX (Farrugia, 1999)'
_computing_structure_refinement 'SHELXL-97 (Sheldrick, 2008)'
_computing_structure_solution
;
SIR92, (Altomare, Cascarano, Giacovazzo, Guagliardi, Burla, Polidori &
Camalli, 1994)
;
_diffrn_ambient_temperature 120(2)
_diffrn_detector_area_resol_mean 9.091
_diffrn_measured_fraction_theta_full 0.998
_diffrn_measured_fraction_theta_max 0.998
_diffrn_measurement_device_type 'Bruker-Nonius Roper CCD camera on \k-goniostat'
_diffrn_measurement_method '\f & \w scans'
_diffrn_radiation_monochromator graphite
_diffrn_radiation_source 'Bruker-Nonius FR591 rotating anode'
_diffrn_radiation_type MoK\a
_diffrn_radiation_wavelength 0.71073
_diffrn_reflns_av_R_equivalents 0.0561
_diffrn_reflns_av_sigmaI/netI 0.0546
_diffrn_reflns_limit_h_max 9
_diffrn_reflns_limit_h_min -9
_diffrn_reflns_limit_k_max 13
_diffrn_reflns_limit_k_min -13
_diffrn_reflns_limit_l_max 14
_diffrn_reflns_limit_l_min -14
_diffrn_reflns_number 17723
_diffrn_reflns_theta_full 27.48
_diffrn_reflns_theta_max 27.48
_diffrn_reflns_theta_min 3.11
_exptl_absorpt_coefficient_mu 4.941
_exptl_absorpt_correction_T_max 0.9076
_exptl_absorpt_correction_T_min 0.3835
_exptl_absorpt_correction_type multi-scan
_exptl_absorpt_process_details 'SADABS 2007/2 (Sheldrick, G.M., 2007)'
_exptl_crystal_colour Colourless
_exptl_crystal_density_diffrn 1.748
_exptl_crystal_density_method 'not measured'
_exptl_crystal_description Needle
_exptl_crystal_F_000 428
_exptl_crystal_size_max 0.24
_exptl_crystal_size_mid 0.03
_exptl_crystal_size_min 0.02
_refine_diff_density_max 0.466
_refine_diff_density_min -0.546
_refine_diff_density_rms 0.125
_refine_ls_extinction_method none
_refine_ls_goodness_of_fit_ref 1.067
_refine_ls_hydrogen_treatment constr
_refine_ls_matrix_type full
_refine_ls_number_parameters 203
_refine_ls_number_reflns 3762
_refine_ls_number_restraints 0
_refine_ls_restrained_S_all 1.067
_refine_ls_R_factor_all 0.0585
_refine_ls_R_factor_gt 0.0387
_refine_ls_shift/su_max 0.000
_refine_ls_shift/su_mean 0.000
_refine_ls_structure_factor_coef Fsqd
_refine_ls_weighting_details 'calc w=1/[\s^2^(Fo^2^)+(0.0169P)^2^+1.0488P] where P=(Fo^2^+2Fc^2^)/3'
_refine_ls_weighting_scheme calc
_refine_ls_wR_factor_gt 0.0701
_refine_ls_wR_factor_ref 0.0763
_reflns_number_gt 2966
_reflns_number_total 3762
_reflns_threshold_expression >2\s(I)
_cod_data_source_file c1ob05522d.txt
_cod_data_source_block 3
_cod_depositor_comments
;
The following automatic conversions were performed:

'_symmetry_cell_setting' value 'Triclinic' changed to 'triclinic'
according to /home/saulius/struct/CIF-dictionaries/cif_core.dic
dictionary named 'cif_core.dic' version 2.4.1 from 2010-06-29.

Automatic conversion script
Id: cif_fix_values 1715 2011-07-08 13:25:40Z adriana 
;
_cod_original_cell_volume 822.95(5)
_cod_database_code 7151943

loop_
_symmetry_equiv_pos_as_xyz
'x, y, z'
'-x, -y, -z'

loop_
_atom_site_label
_atom_site_type_symbol
_atom_site_fract_x
_atom_site_fract_y
_atom_site_fract_z
_atom_site_U_iso_or_equiv
_atom_site_adp_type
_atom_site_occupancy
_atom_site_symmetry_multiplicity
_atom_site_calc_flag
_atom_site_refinement_flags
_atom_site_disorder_assembly
_atom_site_disorder_group
C1 C 0.1427(5) 0.0414(3) 0.3110(3) 0.0207(7) Uani 1 1 d . . .
C2 C 0.1996(5) 0.1703(3) 0.3692(3) 0.0214(7) Uani 1 1 d . . .
C3 C 0.2731(5) 0.1981(3) 0.4869(3) 0.0193(7) Uani 1 1 d . . .
H3 H 0.3090 0.2851 0.5268 0.023 Uiso 1 1 calc R . .
C4 C 0.2925(4) 0.0938(3) 0.5445(3) 0.0156(6) Uani 1 1 d . . .
C5 C 0.2381(4) -0.0363(3) 0.4865(3) 0.0163(6) Uani 1 1 d . . .
C6 C 0.1613(4) -0.0625(3) 0.3688(3) 0.0191(7) Uani 1 1 d . . .
H6 H 0.1225 -0.1496 0.3289 0.023 Uiso 1 1 calc R . .
C7 C 0.3582(4) -0.0377(3) 0.6757(3) 0.0173(6) Uani 1 1 d . . .
H7 H 0.3993 -0.0656 0.7468 0.021 Uiso 1 1 calc R . .
C8 C 0.2822(4) -0.1175(3) 0.5723(3) 0.0159(6) Uani 1 1 d . . .
C9 C 0.2508(4) -0.2601(3) 0.5485(3) 0.0198(7) Uani 1 1 d . . .
C10 C 0.2740(6) -0.4504(3) 0.6277(3) 0.0308(8) Uani 1 1 d . . .
H10A H 0.1326 -0.4949 0.6064 0.046 Uiso 1 1 calc R . .
H10B H 0.3189 -0.4779 0.7011 0.046 Uiso 1 1 calc R . .
H10C H 0.3493 -0.4738 0.5646 0.046 Uiso 1 1 calc R . .
C11 C 0.4316(5) 0.2010(3) 0.7482(3) 0.0202(7) Uani 1 1 d . . .
C12 C 0.5783(5) 0.2667(3) 0.9525(3) 0.0242(7) Uani 1 1 d . . .
C13 C 0.6346(7) 0.1852(4) 1.0421(3) 0.0410(10) Uani 1 1 d . . .
H13A H 0.5164 0.1166 1.0553 0.062 Uiso 1 1 calc R . .
H13B H 0.6904 0.2418 1.1166 0.062 Uiso 1 1 calc R . .
H13C H 0.7332 0.1446 1.0125 0.062 Uiso 1 1 calc R . .
C14 C 0.7564(5) 0.3713(4) 0.9257(3) 0.0360(9) Uani 1 1 d . . .
H14A H 0.8527 0.3298 0.8939 0.054 Uiso 1 1 calc R . .
H14B H 0.8175 0.4300 0.9982 0.054 Uiso 1 1 calc R . .
H14C H 0.7145 0.4218 0.8675 0.054 Uiso 1 1 calc R . .
C15 C 0.4109(6) 0.3193(3) 0.9906(3) 0.0302(8) Uani 1 1 d . . .
H15A H 0.3790 0.3741 0.9332 0.045 Uiso 1 1 calc R . .
H15B H 0.4516 0.3719 1.0683 0.045 Uiso 1 1 calc R . .
H15C H 0.2937 0.2457 0.9951 0.045 Uiso 1 1 calc R . .
N1 N 0.3660(4) 0.0908(2) 0.6605(2) 0.0165(5) Uani 1 1 d . . .
O1 O 0.1842(4) -0.3245(2) 0.4538(2) 0.0292(6) Uani 1 1 d . . .
O2 O 0.3057(3) -0.3096(2) 0.64408(19) 0.0220(5) Uani 1 1 d . . .
O3 O 0.4179(4) 0.3067(2) 0.73086(19) 0.0281(6) Uani 1 1 d . . .
O4 O 0.5046(3) 0.1660(2) 0.84552(18) 0.0212(5) Uani 1 1 d . . .
Br1 Br 0.03601(5) 0.00300(4) 0.15018(3) 0.02946(11) Uani 1 1 d . . .
Br2 Br 0.17614(5) 0.31353(4) 0.29058(3) 0.02811(11) Uani 1 1 d . . .

loop_
_atom_site_aniso_label
_atom_site_aniso_U_11
_atom_site_aniso_U_22
_atom_site_aniso_U_33
_atom_site_aniso_U_23
_atom_site_aniso_U_13
_atom_site_aniso_U_12
C1 0.0157(16) 0.036(2) 0.0102(14) 0.0050(13) -0.0013(12) 0.0069(14)
C2 0.0164(16) 0.0278(19) 0.0234(17) 0.0104(14) 0.0056(13) 0.0088(14)
C3 0.0176(16) 0.0225(17) 0.0195(16) 0.0049(13) 0.0043(13) 0.0072(13)
C4 0.0117(15) 0.0206(16) 0.0150(15) 0.0051(12) 0.0038(12) 0.0041(12)
C5 0.0108(14) 0.0208(16) 0.0174(15) 0.0026(13) 0.0036(12) 0.0042(12)
C6 0.0122(15) 0.0261(18) 0.0178(16) 0.0005(13) 0.0028(12) 0.0039(13)
C7 0.0167(16) 0.0189(16) 0.0177(15) 0.0056(13) 0.0036(12) 0.0060(13)
C8 0.0129(15) 0.0184(16) 0.0166(15) 0.0030(12) 0.0016(12) 0.0045(12)
C9 0.0132(15) 0.0207(17) 0.0247(17) 0.0027(14) 0.0046(13) 0.0030(13)
C10 0.034(2) 0.0155(17) 0.042(2) 0.0057(15) -0.0030(17) 0.0070(15)
C11 0.0207(17) 0.0220(18) 0.0184(16) 0.0013(13) 0.0041(13) 0.0070(14)
C12 0.0318(19) 0.0200(17) 0.0167(16) -0.0039(13) -0.0050(14) 0.0050(15)
C13 0.068(3) 0.031(2) 0.0222(19) -0.0028(16) -0.0161(19) 0.018(2)
C14 0.029(2) 0.035(2) 0.036(2) -0.0061(17) -0.0013(17) 0.0003(17)
C15 0.041(2) 0.0232(19) 0.0233(18) -0.0043(14) 0.0040(16) 0.0065(16)
N1 0.0187(13) 0.0150(13) 0.0156(13) 0.0024(10) 0.0004(11) 0.0045(11)
O1 0.0372(15) 0.0210(13) 0.0242(13) -0.0047(10) -0.0047(11) 0.0046(11)
O2 0.0256(12) 0.0137(11) 0.0261(12) 0.0030(9) -0.0009(10) 0.0053(9)
O3 0.0465(16) 0.0174(12) 0.0217(12) 0.0021(10) -0.0013(11) 0.0125(11)
O4 0.0294(13) 0.0182(12) 0.0154(11) -0.0010(9) -0.0046(9) 0.0086(10)
Br1 0.0274(2) 0.0450(2) 0.01479(17) 0.00584(15) -0.00116(14) 0.00856(16)
Br2 0.0287(2) 0.0357(2) 0.02587(19) 0.01645(15) 0.00444(15) 0.01390(16)

loop_
_atom_type_symbol
_atom_type_description
_atom_type_scat_dispersion_real
_atom_type_scat_dispersion_imag
_atom_type_scat_source
C C 0.0033 0.0016 'International Tables Vol C Tables 4.2.6.8 and 6.1.1.4'
H H 0.0000 0.0000 'International Tables Vol C Tables 4.2.6.8 and 6.1.1.4'
N N 0.0061 0.0033 'International Tables Vol C Tables 4.2.6.8 and 6.1.1.4'
O O 0.0106 0.0060 'International Tables Vol C Tables 4.2.6.8 and 6.1.1.4'
Br Br -0.2901 2.4595 'International Tables Vol C Tables 4.2.6.8 and 6.1.1.4'

loop_
_geom_angle_atom_site_label_1
_geom_angle_atom_site_label_2
_geom_angle_atom_site_label_3
_geom_angle
_geom_angle_site_symmetry_1
_geom_angle_site_symmetry_3
_geom_angle_publ_flag
C6 C1 C2 121.2(3) . . ?
C6 C1 Br1 117.6(2) . . ?
C2 C1 Br1 121.2(2) . . ?
C3 C2 C1 121.3(3) . . ?
C3 C2 Br2 117.1(2) . . ?
C1 C2 Br2 121.6(2) . . ?
C2 C3 C4 117.4(3) . . ?
C2 C3 H3 121.3 . . ?
C4 C3 H3 121.3 . . ?
C3 C4 N1 130.8(3) . . ?
C3 C4 C5 121.9(3) . . ?
N1 C4 C5 107.4(3) . . ?
C6 C5 C4 119.9(3) . . ?
C6 C5 C8 133.5(3) . . ?
C4 C5 C8 106.6(3) . . ?
C1 C6 C5 118.4(3) . . ?
C1 C6 H6 120.8 . . ?
C5 C6 H6 120.8 . . ?
C8 C7 N1 109.2(3) . . ?
C8 C7 H7 125.4 . . ?
N1 C7 H7 125.4 . . ?
C7 C8 C5 107.7(3) . . ?
C7 C8 C9 127.4(3) . . ?
C5 C8 C9 124.8(3) . . ?
O1 C9 O2 124.3(3) . . ?
O1 C9 C8 123.8(3) . . ?
O2 C9 C8 111.9(3) . . ?
O2 C10 H10A 109.5 . . ?
O2 C10 H10B 109.5 . . ?
H10A C10 H10B 109.5 . . ?
O2 C10 H10C 109.5 . . ?
H10A C10 H10C 109.5 . . ?
H10B C10 H10C 109.5 . . ?
O3 C11 O4 128.7(3) . . ?
O3 C11 N1 121.8(3) . . ?
O4 C11 N1 109.5(3) . . ?
O4 C12 C14 108.9(3) . . ?
O4 C12 C15 109.7(3) . . ?
C14 C12 C15 113.8(3) . . ?
O4 C12 C13 101.6(2) . . ?
C14 C12 C13 111.7(3) . . ?
C15 C12 C13 110.4(3) . . ?
C12 C13 H13A 109.5 . . ?
C12 C13 H13B 109.5 . . ?
H13A C13 H13B 109.5 . . ?
C12 C13 H13C 109.5 . . ?
H13A C13 H13C 109.5 . . ?
H13B C13 H13C 109.5 . . ?
C12 C14 H14A 109.5 . . ?
C12 C14 H14B 109.5 . . ?
H14A C14 H14B 109.5 . . ?
C12 C14 H14C 109.5 . . ?
H14A C14 H14C 109.5 . . ?
H14B C14 H14C 109.5 . . ?
C12 C15 H15A 109.5 . . ?
C12 C15 H15B 109.5 . . ?
H15A C15 H15B 109.5 . . ?
C12 C15 H15C 109.5 . . ?
H15A C15 H15C 109.5 . . ?
H15B C15 H15C 109.5 . . ?
C7 N1 C4 109.1(2) . . ?
C7 N1 C11 125.9(3) . . ?
C4 N1 C11 125.0(3) . . ?
C9 O2 C10 114.9(2) . . ?
C11 O4 C12 119.0(2) . . ?

loop_
_geom_bond_atom_site_label_1
_geom_bond_atom_site_label_2
_geom_bond_distance
_geom_bond_site_symmetry_2
_geom_bond_publ_flag
C1 C6 1.383(4) . ?
C1 C2 1.403(5) . ?
C1 Br1 1.898(3) . ?
C2 C3 1.381(4) . ?
C2 Br2 1.896(3) . ?
C3 C4 1.388(4) . ?
C3 H3 0.9500 . ?
C4 N1 1.399(4) . ?
C4 C5 1.413(4) . ?
C5 C6 1.387(4) . ?
C5 C8 1.451(4) . ?
C6 H6 0.9500 . ?
C7 C8 1.365(4) . ?
C7 N1 1.391(4) . ?
C7 H7 0.9500 . ?
C8 C9 1.471(4) . ?
C9 O1 1.210(4) . ?
C9 O2 1.344(4) . ?
C10 O2 1.450(4) . ?
C10 H10A 0.9800 . ?
C10 H10B 0.9800 . ?
C10 H10C 0.9800 . ?
C11 O3 1.197(4) . ?
C11 O4 1.327(4) . ?
C11 N1 1.413(4) . ?
C12 O4 1.501(4) . ?
C12 C14 1.509(5) . ?
C12 C15 1.515(5) . ?
C12 C13 1.516(5) . ?
C13 H13A 0.9800 . ?
C13 H13B 0.9800 . ?
C13 H13C 0.9800 . ?
C14 H14A 0.9800 . ?
C14 H14B 0.9800 . ?
C14 H14C 0.9800 . ?
C15 H15A 0.9800 . ?
C15 H15B 0.9800 . ?
C15 H15C 0.9800 . ?

loop_
_geom_torsion_atom_site_label_1
_geom_torsion_atom_site_label_2
_geom_torsion_atom_site_label_3
_geom_torsion_atom_site_label_4
_geom_torsion
_geom_torsion_site_symmetry_1
_geom_torsion_site_symmetry_2
_geom_torsion_site_symmetry_3
_geom_torsion_site_symmetry_4
_geom_torsion_publ_flag
C6 C1 C2 C3 -1.1(5) . . . . ?
Br1 C1 C2 C3 178.5(2) . . . . ?
C6 C1 C2 Br2 179.6(2) . . . . ?
Br1 C1 C2 Br2 -0.7(4) . . . . ?
C1 C2 C3 C4 1.4(4) . . . . ?
Br2 C2 C3 C4 -179.4(2) . . . . ?
C2 C3 C4 N1 178.0(3) . . . . ?
C2 C3 C4 C5 -0.5(4) . . . . ?
C3 C4 C5 C6 -0.6(4) . . . . ?
N1 C4 C5 C6 -179.4(3) . . . . ?
C3 C4 C5 C8 178.8(3) . . . . ?
N1 C4 C5 C8 -0.1(3) . . . . ?
C2 C1 C6 C5 0.0(5) . . . . ?
Br1 C1 C6 C5 -179.7(2) . . . . ?
C4 C5 C6 C1 0.8(4) . . . . ?
C8 C5 C6 C1 -178.3(3) . . . . ?
N1 C7 C8 C5 -0.3(3) . . . . ?
N1 C7 C8 C9 179.1(3) . . . . ?
C6 C5 C8 C7 179.5(3) . . . . ?
C4 C5 C8 C7 0.2(3) . . . . ?
C6 C5 C8 C9 0.1(5) . . . . ?
C4 C5 C8 C9 -179.2(3) . . . . ?
C7 C8 C9 O1 -179.2(3) . . . . ?
C5 C8 C9 O1 0.0(5) . . . . ?
C7 C8 C9 O2 0.5(4) . . . . ?
C5 C8 C9 O2 179.7(3) . . . . ?
C8 C7 N1 C4 0.3(3) . . . . ?
C8 C7 N1 C11 178.5(3) . . . . ?
C3 C4 N1 C7 -178.8(3) . . . . ?
C5 C4 N1 C7 -0.1(3) . . . . ?
C3 C4 N1 C11 2.9(5) . . . . ?
C5 C4 N1 C11 -178.4(3) . . . . ?
O3 C11 N1 C7 -173.4(3) . . . . ?
O4 C11 N1 C7 6.3(4) . . . . ?
O3 C11 N1 C4 4.5(5) . . . . ?
O4 C11 N1 C4 -175.7(3) . . . . ?
O1 C9 O2 C10 -1.8(4) . . . . ?
C8 C9 O2 C10 178.5(3) . . . . ?
O3 C11 O4 C12 1.5(5) . . . . ?
N1 C11 O4 C12 -178.2(2) . . . . ?
C14 C12 O4 C11 -65.3(4) . . . . ?
C15 C12 O4 C11 59.9(4) . . . . ?
C13 C12 O4 C11 176.7(3) . . . . ?

loop_
_cod_related_entry_id
_cod_related_entry_database
_cod_related_entry_code
1 ChemSpider 30653514
